data_4325905
loop_
_publ_author_name
'Curtis M. Zaleski'
'Choong-Sun Lim'
'Annabel D. Cutland-Van Noord'
'Jeff W. Kampf'
'Vincent L. Pecoraro'

_publ_section_title
;
 Effects of the Central Lanthanide Ion Crystal Radius on the
 15-MCCuII(N)pheHA-5 Structure
;
_journal_name_full 'Inorganic Chemistry'
_journal_page_first 7707
_journal_page_last 7717
_journal_paper_doi 10.1021/ic200740h
_journal_volume 50
_journal_year 2011
_chemical_absolute_configuration ad
_chemical_formula_sum 'C91 H130 Cu10 N24 O47 Tb2'
_chemical_formula_weight 3265.43
_chemical_name_systematic
;
 ?
;
_space_group_IT_number 18
_symmetry_cell_setting orthorhombic
_symmetry_space_group_name_Hall 'P 2 2ab'
_symmetry_space_group_name_H-M 'P 21 21 2'
_atom_sites_solution_hydrogens geom
_atom_sites_solution_primary direct
_atom_sites_solution_secondary difmap
_audit_creation_method SHELXL-97
_cell_angle_alpha 90.00
_cell_angle_beta 90.00
_cell_angle_gamma 90.00
_cell_formula_units_Z 4
_cell_length_a 24.625(3)
_cell_length_b 35.222(5)
_cell_length_c 14.733(2)
_cell_measurement_reflns_used 7772
_cell_measurement_temperature 158(2)
_cell_measurement_theta_max 25.82
_cell_measurement_theta_min 2.22
_cell_volume 12779(3)
_computing_cell_refinement 'Bruker SMART'
_computing_data_collection 'Bruker SMART'
_computing_data_reduction 'Bruker SHELXTL'
_computing_molecular_graphics 'Bruker SHELXTL'
_computing_publication_material 'Bruker SHELXTL'
_computing_structure_refinement 'Bruker SHELXTL'
_computing_structure_solution 'Bruker SHELXTL'
_diffrn_ambient_temperature 158(2)
_diffrn_measured_fraction_theta_full 0.999
_diffrn_measured_fraction_theta_max 0.999
_diffrn_measurement_device_type 'CCD area detector'
_diffrn_measurement_method 'phi and omega scans'
_diffrn_radiation_monochromator graphite
_diffrn_radiation_source 'fine-focus sealed tube'
_diffrn_radiation_type MoK\a
_diffrn_radiation_wavelength 0.71073
_diffrn_reflns_av_R_equivalents 0.0555
_diffrn_reflns_av_sigmaI/netI 0.0676
_diffrn_reflns_limit_h_max 30
_diffrn_reflns_limit_h_min -30
_diffrn_reflns_limit_k_max 44
_diffrn_reflns_limit_k_min -44
_diffrn_reflns_limit_l_max 18
_diffrn_reflns_limit_l_min -18
_diffrn_reflns_number 113702
_diffrn_reflns_theta_full 26.39
_diffrn_reflns_theta_max 26.39
_diffrn_reflns_theta_min 1.42
_exptl_absorpt_coefficient_mu 2.809
_exptl_absorpt_correction_T_max 0.739
_exptl_absorpt_correction_T_min 0.496
_exptl_absorpt_correction_type multi-scan
_exptl_crystal_colour blue
_exptl_crystal_density_diffrn 1.697
_exptl_crystal_description plate
_exptl_crystal_F_000 6560
_exptl_crystal_size_max 0.40
_exptl_crystal_size_mid 0.36
_exptl_crystal_size_min 0.22
_refine_diff_density_max 0.984
_refine_diff_density_min -0.929
_refine_diff_density_rms 0.155
_refine_ls_abs_structure_details 'Flack H D (1983), Acta Cryst. A39, 876-881'
_refine_ls_abs_structure_Flack -0.021(14)
_refine_ls_extinction_method none
_refine_ls_goodness_of_fit_ref 1.063
_refine_ls_hydrogen_treatment mixed
_refine_ls_matrix_type full
_refine_ls_number_parameters 1591
_refine_ls_number_reflns 26135
_refine_ls_number_restraints 0
_refine_ls_restrained_S_all 1.063
_refine_ls_R_factor_all 0.0929
_refine_ls_R_factor_gt 0.0679
_refine_ls_shift/su_max 0.002
_refine_ls_shift/su_mean 0.000
_refine_ls_structure_factor_coef Fsqd
_refine_ls_weighting_details 'calc w=1/[\s^2^(Fo^2^)+(0.1067P)^2^+45.4959P] where P=(Fo^2^+2Fc^2^)/3'
_refine_ls_weighting_scheme calc
_refine_ls_wR_factor_gt 0.1726
_refine_ls_wR_factor_ref 0.1957
_reflns_number_gt 19552
_reflns_number_total 26135
_reflns_threshold_expression >2sigma(I)
_cod_data_source_file ic200740h_si_001_09.cif
_cod_data_source_block Tb-2
_cod_original_cell_volume 12778.9(48)
_cod_database_code 4325905

loop_
_symmetry_equiv_pos_as_xyz
'x, y, z'
'-x, -y, z'
'-x+1/2, y+1/2, -z'
'x+1/2, -y+1/2, -z'

loop_
_atom_site_label
_atom_site_type_symbol
_atom_site_fract_x
_atom_site_fract_y
_atom_site_fract_z
_atom_site_U_iso_or_equiv
_atom_site_adp_type
_atom_site_occupancy
_atom_site_symmetry_multiplicity
_atom_site_calc_flag
_atom_site_refinement_flags
_atom_site_disorder_assembly
_atom_site_disorder_group
Tb1 Tb -0.48099(2) 0.594035(15) -0.14906(4) 0.05338(15) Uani 1 1 d . . .
Tb2 Tb -0.40599(2) 0.901097(17) -0.39154(5) 0.04930(14) Uani 1 1 d . . .
Cu1 Cu -0.32614(7) 0.57220(5) -0.13532(16) 0.0859(6) Uani 1 1 d . . .
Cu2 Cu -0.42563(11) 0.58240(9) -0.38963(19) 0.0954(9) Uani 1 1 d . . .
Cu3 Cu -0.60197(6) 0.60859(4) -0.31415(10) 0.0527(3) Uani 1 1 d . . .
Cu4 Cu -0.61291(5) 0.59936(4) -0.00619(9) 0.0521(3) Uani 1 1 d . . .
Cu5 Cu -0.44164(6) 0.58272(5) 0.10388(13) 0.0698(5) Uani 1 1 d . . .
Cu6 Cu -0.27596(5) 0.91604(5) -0.24733(10) 0.0586(4) Uani 1 1 d . . .
Cu7 Cu -0.45089(5) 0.93158(4) -0.15362(12) 0.0581(4) Uani 1 1 d . . .
Cu8 Cu -0.55318(11) 0.94296(8) -0.4049(2) 0.0969(10) Uani 1 1 d . . .
Cu9 Cu -0.45569(7) 0.88829(5) -0.63918(13) 0.0745(5) Uani 1 1 d . . .
Cu10 Cu -0.28739(5) 0.86477(4) -0.53292(9) 0.0463(3) Uani 1 1 d . . .
O1 O -0.2904(5) 0.5722(3) -0.2498(10) 0.093(3) Uani 1 1 d U . .
O2 O -0.3924(3) 0.5747(3) -0.2065(7) 0.073(3) Uani 1 1 d . . .
O3 O -0.4767(4) 0.6011(4) -0.4848(7) 0.095(4) Uani 1 1 d . . .
O4 O -0.4859(3) 0.5931(2) -0.3103(6) 0.063(2) Uani 1 1 d . . .
O5 O -0.6686(3) 0.6228(2) -0.2572(5) 0.0550(19) Uani 1 1 d . . .
O6 O -0.5736(3) 0.5990(2) -0.1937(5) 0.0538(18) Uani 1 1 d . . .
O7 O -0.6013(3) 0.6027(2) 0.1226(5) 0.0562(19) Uani 1 1 d . . .
O8 O -0.5362(3) 0.5911(2) -0.0139(5) 0.0509(18) Uani 1 1 d . . .
O9 O -0.3651(3) 0.5837(3) 0.1264(7) 0.083(3) Uani 1 1 d . . .
O10 O -0.4226(3) 0.5847(2) -0.0232(6) 0.064(2) Uani 1 1 d . . .
O11 O -0.2897(3) 0.9178(4) -0.1179(7) 0.109(5) Uani 1 1 d . . .
O12 O -0.3537(3) 0.9167(3) -0.2613(6) 0.070(3) Uani 1 1 d . . .
O13 O -0.5235(3) 0.9510(2) -0.1458(8) 0.072(3) Uani 1 1 d . . .
O14 O -0.4616(3) 0.9359(2) -0.2824(6) 0.059(2) Uani 1 1 d . . .
O15 O -0.5890(5) 0.9292(4) -0.5249(10) 0.108(5) Uani 1 1 d . . .
O16 O -0.4914(3) 0.9152(2) -0.4613(7) 0.064(2) Uani 1 1 d . . .
O17 O -0.4077(4) 0.8596(3) -0.7130(6) 0.079(3) Uani 1 1 d . . .
O18 O -0.4011(3) 0.8836(3) -0.5467(6) 0.063(2) Uani 1 1 d . . .
O19 O -0.2211(3) 0.8590(2) -0.4644(4) 0.0490(17) Uani 1 1 d . . .
O20 O -0.3121(3) 0.8956(2) -0.4342(4) 0.0424(15) Uani 1 1 d . . .
N1 N -0.3619(5) 0.5700(4) -0.4703(10) 0.091(4) Uani 1 1 d . . .
H1A H -0.3644 0.5454 -0.4910 0.109 Uiso 1 1 calc R . .
H1B H -0.3611 0.5861 -0.5195 0.109 Uiso 1 1 calc R . .
N2 N -0.3776(5) 0.5738(3) -0.2986(8) 0.068(3) Uani 1 1 d . . .
N3 N -0.6208(4) 0.6112(3) -0.4457(6) 0.064(3) Uani 1 1 d . . .
H3C H -0.6346 0.5882 -0.4643 0.076 Uiso 1 1 calc R . .
H3D H -0.6470 0.6294 -0.4548 0.076 Uiso 1 1 calc R . .
N4 N -0.5308(4) 0.6023(3) -0.3620(7) 0.061(3) Uani 1 1 d . . .
N5 N -0.6926(4) 0.6078(4) -0.0156(7) 0.071(3) Uani 1 1 d . . .
H5A H -0.7103 0.5850 -0.0069 0.085 Uiso 1 1 calc R . .
H5B H -0.7034 0.6241 0.0297 0.085 Uiso 1 1 calc R . .
N6 N -0.6168(4) 0.6041(3) -0.1334(6) 0.054(2) Uani 1 1 d . . .
N7 N -0.4726(4) 0.5764(3) 0.2294(8) 0.074(3) Uani 1 1 d . . .
H7A H -0.4769 0.5510 0.2422 0.089 Uiso 1 1 calc R . .
H7B H -0.4492 0.5866 0.2715 0.089 Uiso 1 1 calc R . .
N8 N -0.5175(4) 0.5882(3) 0.0749(7) 0.056(2) Uani 1 1 d . . .
N9 N -0.2650(5) 0.5637(3) -0.0459(10) 0.093(5) Uani 1 1 d . . .
H9A H -0.2578 0.5381 -0.0417 0.111 Uiso 1 1 calc R . .
H9B H -0.2341 0.5756 -0.0665 0.111 Uiso 1 1 calc R . .
N10 N -0.3656(4) 0.5802(3) -0.0248(9) 0.073(4) Uani 1 1 d . . .
N11 N -0.4290(4) 0.9307(4) -0.0249(8) 0.077(3) Uani 1 1 d . . .
H11A H -0.4401 0.9529 0.0023 0.093 Uiso 1 1 calc R . .
H11B H -0.4465 0.9110 0.0038 0.093 Uiso 1 1 calc R . .
N12 N -0.3768(4) 0.9208(3) -0.1740(8) 0.067(3) Uani 1 1 d . . .
N13 N -0.6122(5) 0.9664(4) -0.3458(9) 0.094(4) Uani 1 1 d . . .
H13A H -0.6132 0.9918 -0.3600 0.113 Uiso 1 1 calc R . .
H13B H -0.6443 0.9555 -0.3640 0.113 Uiso 1 1 calc R . .
N14 N -0.5141(4) 0.9460(3) -0.2991(9) 0.075(3) Uani 1 1 d . . .
N15 N -0.5149(5) 0.9027(4) -0.7229(9) 0.094(4) Uani 1 1 d . . .
H15A H -0.5064 0.9251 -0.7515 0.113 Uiso 1 1 calc R . .
H15B H -0.5191 0.8842 -0.7666 0.113 Uiso 1 1 calc R . .
N16 N -0.5032(5) 0.9086(3) -0.5523(10) 0.081(4) Uani 1 1 d . . .
N17 N -0.2707(4) 0.8351(3) -0.6491(7) 0.062(3) Uani 1 1 d . . .
H17A H -0.2458 0.8483 -0.6833 0.074 Uiso 1 1 calc R . .
H17B H -0.2558 0.8120 -0.6344 0.074 Uiso 1 1 calc R . .
N18 N -0.3580(4) 0.8640(3) -0.5845(7) 0.059(2) Uani 1 1 d . . .
N19 N -0.1945(3) 0.9087(3) -0.2537(6) 0.050(2) Uani 1 1 d . . .
H19A H -0.1780 0.9298 -0.2784 0.059 Uiso 1 1 calc R . .
H19B H -0.1804 0.9045 -0.1968 0.059 Uiso 1 1 calc R . .
N20 N -0.2706(4) 0.8960(2) -0.3675(6) 0.048(2) Uani 1 1 d . . .
C1 C -0.3261(8) 0.5719(4) -0.3142(16) 0.102(8) Uani 1 1 d . . .
C2 C -0.3134(6) 0.5747(5) -0.4159(13) 0.098(6) Uani 1 1 d . . .
H2 H -0.2887 0.5531 -0.4310 0.118 Uiso 1 1 calc R . .
C3 C -0.2818(7) 0.6122(5) -0.4383(14) 0.112(7) Uani 1 1 d . . .
H3A H -0.2539 0.6169 -0.3912 0.134 Uiso 1 1 calc R . .
H3B H -0.2631 0.6096 -0.4975 0.134 Uiso 1 1 calc R . .
C4 C -0.3211(6) 0.6457(4) -0.4418(11) 0.078(4) Uani 1 1 d . . .
C5 C -0.3346(11) 0.6611(7) -0.5254(12) 0.114(8) Uani 1 1 d . . .
H5 H -0.3213 0.6510 -0.5809 0.137 Uiso 1 1 calc R . .
C6 C -0.3679(10) 0.6912(7) -0.5224(13) 0.108(7) Uani 1 1 d . . .
H6 H -0.3746 0.7036 -0.5785 0.130 Uiso 1 1 calc R . .
C7 C -0.3909(9) 0.7046(5) -0.4549(14) 0.100(6) Uani 1 1 d . . .
H7 H -0.4179 0.7237 -0.4605 0.120 Uiso 1 1 calc R . .
C8 C -0.3754(8) 0.6902(5) -0.3696(12) 0.095(5) Uani 1 1 d . . .
H8 H -0.3896 0.7014 -0.3160 0.114 Uiso 1 1 calc R . .
C9 C -0.3400(5) 0.6604(4) -0.3630(9) 0.064(3) Uani 1 1 d . . .
H9 H -0.3292 0.6504 -0.3059 0.077 Uiso 1 1 calc R . .
C10 C -0.5231(6) 0.6068(4) -0.4494(9) 0.074(4) Uani 1 1 d . . .
C11 C -0.5723(6) 0.6205(5) -0.5001(9) 0.075(4) Uani 1 1 d . . .
H11 H -0.5744 0.6069 -0.5596 0.091 Uiso 1 1 calc R . .
C12 C -0.5690(6) 0.6622(5) -0.5170(9) 0.082(5) Uani 1 1 d . . .
H12A H -0.5959 0.6685 -0.5647 0.099 Uiso 1 1 calc R . .
H12B H -0.5326 0.6677 -0.5421 0.099 Uiso 1 1 calc R . .
C13 C -0.5785(7) 0.6886(4) -0.4378(9) 0.081(5) Uani 1 1 d . . .
C14 C -0.6300(7) 0.7036(4) -0.4261(12) 0.083(4) Uani 1 1 d . . .
H14 H -0.6581 0.6971 -0.4675 0.099 Uiso 1 1 calc R . .
C15 C -0.6405(9) 0.7277(5) -0.3548(14) 0.100(5) Uani 1 1 d . . .
H15 H -0.6749 0.7398 -0.3496 0.120 Uiso 1 1 calc R . .
C16 C -0.6020(11) 0.7337(6) -0.2932(16) 0.114(6) Uani 1 1 d . . .
H16 H -0.6112 0.7472 -0.2396 0.137 Uiso 1 1 calc R . .
C17 C -0.5497(10) 0.7214(5) -0.3036(10) 0.110(8) Uani 1 1 d . . .
H17 H -0.5222 0.7302 -0.2636 0.132 Uiso 1 1 calc R . .
C18 C -0.5363(7) 0.6954(4) -0.3740(11) 0.089(5) Uani 1 1 d . . .
H18 H -0.5018 0.6835 -0.3781 0.107 Uiso 1 1 calc R . .
C19 C -0.6606(5) 0.6163(3) -0.1691(8) 0.056(3) Uani 1 1 d . . .
C20 C -0.7088(5) 0.6237(4) -0.1043(9) 0.061(3) Uani 1 1 d . . .
H20 H -0.7415 0.6099 -0.1272 0.073 Uiso 1 1 calc R . .
C21 C -0.7209(5) 0.6662(4) -0.1007(8) 0.057(3) Uani 1 1 d . . .
H21A H -0.7228 0.6759 -0.1636 0.068 Uiso 1 1 calc R . .
H21B H -0.7572 0.6697 -0.0730 0.068 Uiso 1 1 calc R . .
C22 C -0.6802(6) 0.6901(4) -0.0482(8) 0.064(3) Uani 1 1 d . . .
C23 C -0.6934(7) 0.7075(4) 0.0345(9) 0.080(5) Uani 1 1 d . . .
H23 H -0.7280 0.7031 0.0612 0.096 Uiso 1 1 calc R . .
C24 C -0.6565(8) 0.7310(4) 0.0776(9) 0.077(4) Uani 1 1 d . . .
H24 H -0.6664 0.7422 0.1339 0.093 Uiso 1 1 calc R . .
C25 C -0.6053(8) 0.7391(5) 0.0418(11) 0.093(5) Uani 1 1 d . . .
H25 H -0.5811 0.7561 0.0712 0.112 Uiso 1 1 calc R . .
C26 C -0.5913(6) 0.7211(5) -0.0389(11) 0.081(4) Uani 1 1 d . . .
H26 H -0.5563 0.7248 -0.0644 0.097 Uiso 1 1 calc R . .
C27 C -0.6292(5) 0.6976(4) -0.0825(8) 0.065(3) Uani 1 1 d . . .
H27 H -0.6192 0.6863 -0.1386 0.077 Uiso 1 1 calc R . .
C28 C -0.5510(4) 0.5947(3) 0.1370(8) 0.057(3) Uani 1 1 d . . .
C29 C -0.5258(5) 0.5959(4) 0.2342(8) 0.063(3) Uani 1 1 d . . .
H29 H -0.5498 0.5809 0.2754 0.076 Uiso 1 1 calc R . .
C30 C -0.5229(5) 0.6345(5) 0.2694(10) 0.075(4) Uani 1 1 d . . .
H30A H -0.5106 0.6337 0.3334 0.090 Uiso 1 1 calc R . .
H30B H -0.5597 0.6458 0.2686 0.090 Uiso 1 1 calc R . .
C31 C -0.4849(5) 0.6599(4) 0.2160(8) 0.060(3) Uani 1 1 d . . .
C32 C -0.4301(6) 0.6626(4) 0.2439(10) 0.069(3) Uani 1 1 d . . .
H32 H -0.4182 0.6495 0.2966 0.083 Uiso 1 1 calc R . .
C33 C -0.3941(4) 0.6842(4) 0.1951(11) 0.072(4) Uani 1 1 d . . .
H33 H -0.3577 0.6868 0.2156 0.086 Uiso 1 1 calc R . .
C34 C -0.4110(6) 0.7027(4) 0.1136(10) 0.071(3) Uani 1 1 d . . .
H34 H -0.3862 0.7172 0.0784 0.085 Uiso 1 1 calc R . .
C35 C -0.4634(6) 0.6990(4) 0.0884(10) 0.073(4) Uani 1 1 d . . .
H35 H -0.4757 0.7116 0.0353 0.087 Uiso 1 1 calc R . .
C36 C -0.5002(5) 0.6770(5) 0.1380(10) 0.074(4) Uani 1 1 d . . .
H36 H -0.5364 0.6742 0.1167 0.089 Uiso 1 1 calc R . .
C37 C -0.3399(5) 0.5810(4) 0.0517(12) 0.071(4) Uani 1 1 d . . .
C38 C -0.2790(6) 0.5785(5) 0.0443(13) 0.083(4) Uani 1 1 d . . .
H38 H -0.2653 0.5605 0.0915 0.099 Uiso 1 1 calc R . .
C39 C -0.2525(5) 0.6180(4) 0.0597(12) 0.080(4) Uani 1 1 d . . .
H39A H -0.2698 0.6300 0.1133 0.096 Uiso 1 1 calc R . .
H39B H -0.2136 0.6143 0.0741 0.096 Uiso 1 1 calc R . .
C40 C -0.2568(4) 0.6446(3) -0.0183(10) 0.060(3) Uani 1 1 d . . .
C41 C -0.2111(6) 0.6535(5) -0.0709(14) 0.097(6) Uani 1 1 d . . .
H41 H -0.1771 0.6427 -0.0545 0.116 Uiso 1 1 calc R . .
C42 C -0.2133(8) 0.6775(5) -0.1465(15) 0.112(7) Uani 1 1 d . . .
H42 H -0.1826 0.6811 -0.1846 0.134 Uiso 1 1 calc R . .
C43 C -0.2628(7) 0.6959(4) -0.1638(11) 0.076(4) Uani 1 1 d . . .
H43 H -0.2648 0.7139 -0.2119 0.091 Uiso 1 1 calc R . .
C44 C -0.3069(6) 0.6890(4) -0.1148(10) 0.071(4) Uani 1 1 d . . .
H44 H -0.3398 0.7018 -0.1289 0.086 Uiso 1 1 calc R . .
C45 C -0.3054(4) 0.6626(4) -0.0411(10) 0.063(3) Uani 1 1 d . . .
H45 H -0.3376 0.6574 -0.0077 0.076 Uiso 1 1 calc R . .
C46 C -0.3432(5) 0.9205(5) -0.1083(11) 0.079(4) Uani 1 1 d . . .
C47 C -0.3673(5) 0.9262(6) -0.0119(10) 0.087(6) Uani 1 1 d . . .
H47 H -0.3520 0.9498 0.0159 0.104 Uiso 1 1 calc R . .
C48 C -0.3540(5) 0.8915(6) 0.0491(11) 0.092(6) Uani 1 1 d . . .
H48A H -0.3142 0.8912 0.0586 0.110 Uiso 1 1 calc R . .
H48B H -0.3709 0.8961 0.1091 0.110 Uiso 1 1 calc R . .
C49 C -0.3694(5) 0.8555(6) 0.0208(9) 0.085(5) Uani 1 1 d . . .
C50 C -0.4115(7) 0.8361(6) 0.0649(10) 0.098(6) Uani 1 1 d . . .
H50 H -0.4290 0.8479 0.1150 0.118 Uiso 1 1 calc R . .
C51 C -0.4287(9) 0.7996(6) 0.0375(11) 0.102(6) Uani 1 1 d . . .
H51 H -0.4559 0.7865 0.0708 0.123 Uiso 1 1 calc R . .
C52 C -0.4067(8) 0.7842(5) -0.0350(11) 0.093(5) Uani 1 1 d . . .
H52 H -0.4202 0.7603 -0.0549 0.111 Uiso 1 1 calc R . .
C53 C -0.3647(7) 0.8007(5) -0.0839(11) 0.088(5) Uani 1 1 d . . .
H53 H -0.3488 0.7879 -0.1339 0.106 Uiso 1 1 calc R . .
C54 C -0.3457(6) 0.8378(5) -0.0574(11) 0.080(4) Uani 1 1 d . . .
H54 H -0.3180 0.8503 -0.0910 0.096 Uiso 1 1 calc R . .
C55 C -0.5438(5) 0.9540(4) -0.2238(12) 0.083(5) Uani 1 1 d . . .
C56 C -0.6046(6) 0.9614(5) -0.2471(11) 0.087(4) Uani 1 1 d . . .
H56 H -0.6176 0.9845 -0.2143 0.105 Uiso 1 1 calc R . .
C57 C -0.6417(6) 0.9250(5) -0.2185(12) 0.088(4) Uani 1 1 d . . .
H57A H -0.6335 0.9185 -0.1546 0.106 Uiso 1 1 calc R . .
H57B H -0.6803 0.9327 -0.2211 0.106 Uiso 1 1 calc R . .
C58 C -0.6358(7) 0.8943(5) -0.2678(13) 0.090(5) Uani 1 1 d . . .
C59 C -0.6689(8) 0.8851(6) -0.3430(13) 0.100(5) Uani 1 1 d . . .
H59 H -0.6965 0.9030 -0.3567 0.120 Uiso 1 1 calc R . .
C60 C -0.6666(11) 0.8520(8) -0.4028(19) 0.137(8) Uani 1 1 d . . .
H60 H -0.6906 0.8465 -0.4515 0.164 Uiso 1 1 calc R . .
C61 C -0.6237(13) 0.8307(9) -0.376(2) 0.164(11) Uani 1 1 d . . .
H61 H -0.6182 0.8078 -0.4084 0.197 Uiso 1 1 calc R . .
C62 C -0.5901(11) 0.8372(8) -0.313(2) 0.142(8) Uani 1 1 d . . .
H62 H -0.5592 0.8211 -0.3088 0.170 Uiso 1 1 calc R . .
C63 C -0.5955(12) 0.8706(8) -0.238(2) 0.154(9) Uani 1 1 d . . .
H63 H -0.5749 0.8732 -0.1835 0.185 Uiso 1 1 calc R . .
C64 C -0.5529(7) 0.9153(5) -0.5781(15) 0.094(6) Uani 1 1 d . . .
C65 C -0.5650(7) 0.9070(5) -0.6728(13) 0.096(5) Uani 1 1 d . . .
H65 H -0.5866 0.9283 -0.6994 0.116 Uiso 1 1 calc R . .
C66 C -0.5972(8) 0.8684(5) -0.6850(14) 0.103(5) Uani 1 1 d . . .
H66A H -0.6297 0.8692 -0.6455 0.124 Uiso 1 1 calc R . .
H66B H -0.6101 0.8669 -0.7486 0.124 Uiso 1 1 calc R . .
C67 C -0.5651(7) 0.8315(4) -0.6632(12) 0.099(5) Uani 1 1 d . . .
C68 C -0.5475(9) 0.8098(6) -0.7355(11) 0.128(7) Uani 1 1 d . . .
H68 H -0.5553 0.8177 -0.7957 0.154 Uiso 1 1 calc R . .
C69 C -0.5197(8) 0.7777(5) -0.7217(13) 0.113(6) Uani 1 1 d . . .
H69 H -0.5149 0.7610 -0.7717 0.135 Uiso 1 1 calc R . .
C70 C -0.4974(9) 0.7673(6) -0.6381(15) 0.123(7) Uani 1 1 d . . .
H70 H -0.4724 0.7471 -0.6295 0.148 Uiso 1 1 calc R . .
C71 C -0.5181(9) 0.7924(6) -0.5638(15) 0.123(7) Uani 1 1 d . . .
H71 H -0.5105 0.7853 -0.5030 0.148 Uiso 1 1 calc R . .
C72 C -0.5464(8) 0.8239(5) -0.5768(13) 0.105(6) Uani 1 1 d . . .
H72 H -0.5536 0.8409 -0.5281 0.126 Uiso 1 1 calc R . .
C73 C -0.3637(5) 0.8530(4) -0.6659(9) 0.064(3) Uani 1 1 d . . .
C74 C -0.3207(6) 0.8294(4) -0.7023(8) 0.066(4) Uani 1 1 d . . .
H74 H -0.3137 0.8370 -0.7666 0.079 Uiso 1 1 calc R . .
C75 C -0.3398(3) 0.7882(2) -0.7007(5) 0.081(5) Uani 1 1 d . . .
H75A H -0.3457 0.7805 -0.6368 0.097 Uiso 1 1 calc R . .
H75B H -0.3752 0.7865 -0.7323 0.097 Uiso 1 1 calc R . .
C76 C -0.3013(3) 0.7606(2) -0.7439(5) 0.065(3) Uani 1 1 d . . .
C77 C -0.2936(3) 0.7594(2) -0.8373(5) 0.064(3) Uani 1 1 d . . .
H77 H -0.3125 0.7768 -0.8752 0.077 Uiso 1 1 calc R . .
C78 C -0.2598(6) 0.7339(4) -0.8746(12) 0.091(5) Uani 1 1 d . . .
H78 H -0.2552 0.7340 -0.9386 0.110 Uiso 1 1 calc R . .
C79 C -0.2309(12) 0.7073(8) -0.824(2) 0.173(12) Uani 1 1 d . . .
H79 H -0.2076 0.6886 -0.8490 0.208 Uiso 1 1 calc R . .
C80 C -0.2412(13) 0.7117(9) -0.7235(19) 0.180(14) Uani 1 1 d . . .
H80 H -0.2206 0.6962 -0.6834 0.216 Uiso 1 1 calc R . .
C81 C -0.2764(10) 0.7353(7) -0.6867(15) 0.146(9) Uani 1 1 d . . .
H81 H -0.2841 0.7349 -0.6236 0.175 Uiso 1 1 calc R . .
C82 C -0.2277(5) 0.8773(3) -0.3902(7) 0.047(2) Uani 1 1 d . . .
C83 C -0.1865(4) 0.8748(3) -0.3130(6) 0.048(3) Uani 1 1 d . . .
H83 H -0.1487 0.8747 -0.3382 0.058 Uiso 1 1 calc R . .
C84 C -0.1959(5) 0.8390(3) -0.2556(7) 0.050(3) Uani 1 1 d . . .
H84A H -0.1652 0.8365 -0.2126 0.060 Uiso 1 1 calc R . .
H84B H -0.2292 0.8429 -0.2191 0.060 Uiso 1 1 calc R . .
C85 C -0.2017(5) 0.8020(3) -0.3062(7) 0.053(3) Uani 1 1 d . . .
C86 C -0.2527(6) 0.7911(4) -0.3430(9) 0.072(4) Uani 1 1 d . . .
H86 H -0.2835 0.8070 -0.3340 0.086 Uiso 1 1 calc R . .
C87 C -0.2584(9) 0.7578(5) -0.3916(11) 0.097(6) Uani 1 1 d . . .
H87 H -0.2928 0.7506 -0.4153 0.116 Uiso 1 1 calc R . .
C88 C -0.2140(13) 0.7355(4) -0.4048(11) 0.110(8) Uani 1 1 d . . .
H88 H -0.2173 0.7127 -0.4387 0.132 Uiso 1 1 calc R . .
C89 C -0.1654(11) 0.7456(6) -0.3703(15) 0.115(7) Uani 1 1 d . . .
H89 H -0.1349 0.7296 -0.3796 0.138 Uiso 1 1 calc R . .
C90 C -0.1592(6) 0.7785(4) -0.3222(8) 0.070(4) Uani 1 1 d . . .
H90 H -0.1243 0.7850 -0.2994 0.084 Uiso 1 1 calc R . .
O100 O -0.4249(4) 0.6496(3) -0.1736(8) 0.083(3) Uani 1 1 d . . .
O101 O -0.5011(4) 0.6610(3) -0.1185(10) 0.105(4) Uani 1 1 d . . .
O102 O -0.4947(3) 0.53076(3) -0.1542(5) 0.0569(19) Uani 1 1 d . . .
O103 O -0.4492(4) 0.7086(2) -0.1504(7) 0.073(2) Uani 1 1 d . . .
N100 N -0.4591(4) 0.6741(3) -0.1476(7) 0.054(2) Uani 1 1 d . . .
O201 O -0.3888(4) 0.9625(2) -0.4537(7) 0.068(2) Uani 1 1 d . . .
O200 O -0.3818(6) 0.8343(3) -0.3754(8) 0.100(4) Uani 1 1 d . . .
O202 O -0.4540(5) 0.8534(3) -0.3027(10) 0.099(4) Uani 1 1 d . . .
O203 O -0.4319(8) 0.7889(4) -0.3035(12) 0.144(6) Uani 1 1 d . . .
N200 N -0.4236(6) 0.8263(3) -0.3280(9) 0.083(4) Uani 1 1 d . . .
O252 O -0.4811(4) 0.8633(3) -0.1308(9) 0.101(4) Uani 1 1 d . . .
O253 O -0.2444(4) 0.9224(3) -0.6058(7) 0.078(3) Uani 1 1 d . . .
O254 O -0.2900(7) 0.9169(5) -0.7281(13) 0.141(6) Uani 1 1 d . . .
N201 N -0.2572(8) 0.9328(6) -0.6794(17) 0.166(11) Uani 1 1 d . . .
N203 N -0.5000 1.0000 -0.5720(17) 0.107(8) Uani 1 2 d S . .
O260 O -0.5000 1.0000 -0.4862(10) 0.078(4) Uani 1 2 d S . .
O261 O -0.5443(10) 1.0077(6) -0.6085(14) 0.230(14) Uani 1 1 d . . .
O300 O -0.2839(5) 0.9824(3) -0.4927(9) 0.101(4) Uani 1 1 d . . .
O255 O -0.2388(10) 0.9659(6) -0.7045(14) 0.090(7) Uani 0.50 1 d P . .
O256 O -0.2621(8) 0.9780(6) -0.2196(14) 0.073(5) Uani 0.50 1 d P . .
O222 O -0.6329(7) 0.5302(4) 0.0155(10) 0.122(5) Uani 1 1 d . . .
O221 O -0.5379(7) 0.8793(6) 0.0597(8) 0.146(7) Uani 1 1 d . . .
O220 O -0.6422(8) 0.5491(5) -0.5984(14) 0.165(8) Uani 1 1 d . . .
O219 O -0.3017(9) 1.0044(5) -0.0590(14) 0.173(8) Uani 1 1 d . . .
O218 O -0.7429(7) 0.5293(5) -0.0912(13) 0.141(6) Uani 1 1 d . . .
O216 O -0.3402(8) 0.5821(5) 0.3150(12) 0.156(7) Uani 1 1 d . . .
O215 O -0.6845(6) 0.9563(5) -0.7601(15) 0.173(9) Uani 1 1 d . . .
O214 O -0.6352(7) 0.5393(4) -0.3232(12) 0.148(7) Uani 1 1 d . . .
O213 O -0.5762(10) 0.9838(4) 0.0023(14) 0.206(12) Uani 1 1 d . . .
O212 O -0.3207(8) 1.0404(7) -0.5842(16) 0.215(12) Uani 1 1 d . . .
O211 O -0.1309(7) 0.5726(6) -0.0843(16) 0.192(10) Uani 1 1 d . . .
C256 C -0.2630(15) 0.9928(7) -0.2971(18) 0.22(2) Uani 1 1 d . . .
H25A H -0.2313 0.9843 -0.3318 0.337 Uiso 1 1 calc R . .
H25B H -0.2621 1.0205 -0.2913 0.337 Uiso 1 1 calc R . .
H25C H -0.2963 0.9851 -0.3286 0.337 Uiso 1 1 calc R . .
N99 N -0.5000 0.5000 -0.2072(9) 0.082(12) Uani 0.22 2 d SP . .
O999 O -0.5000 0.5000 -0.2928(12) 0.07(3) Uani 0.22 2 d SP . .
N98 N -0.5000 0.5000 -0.1005(9) 0.087(16) Uani 0.14 2 d SP . 2
O998 O -0.5000 0.5000 -0.0143(12) 0.101(19) Uani 0.14 2 d SP A 2
N97 N -0.4680(3) 0.4973(3) -0.1539(10) 0.057(13) Uani 0.07 1 d P . 3
O997 O -0.4211(3) 0.4934(6) -0.154(2) 0.076(20) Uiso 0.07 1 d P B 3

loop_
_atom_site_aniso_label
_atom_site_aniso_U_11
_atom_site_aniso_U_22
_atom_site_aniso_U_33
_atom_site_aniso_U_23
_atom_site_aniso_U_13
_atom_site_aniso_U_12
Tb1 0.0408(3) 0.0432(3) 0.0762(4) 0.0068(3) 0.0240(3) 0.0082(2)
Tb2 0.0358(3) 0.0408(3) 0.0714(4) -0.0007(3) -0.0083(3) -0.0004(2)
Cu1 0.0524(9) 0.0642(9) 0.1412(18) 0.0307(10) 0.0474(10) 0.0263(7)
Cu2 0.0729(14) 0.117(2) 0.096(2) -0.0501(16) 0.0464(16) -0.0289(14)
Cu3 0.0511(8) 0.0530(7) 0.0540(7) -0.0001(6) 0.0159(6) 0.0034(6)
Cu4 0.0349(6) 0.0665(8) 0.0548(7) 0.0135(7) 0.0143(5) 0.0149(6)
Cu5 0.0376(7) 0.0848(11) 0.0870(11) 0.0362(9) 0.0147(7) 0.0139(7)
Cu6 0.0294(6) 0.0810(10) 0.0654(9) -0.0383(7) -0.0009(6) -0.0038(6)
Cu7 0.0398(7) 0.0508(7) 0.0837(10) -0.0069(7) 0.0176(7) 0.0009(6)
Cu8 0.0518(10) 0.094(2) 0.145(3) 0.0637(19) 0.0180(14) 0.0158(14)
Cu9 0.0646(10) 0.0763(10) 0.0827(11) 0.0099(9) -0.0380(9) -0.0162(8)
Cu10 0.0504(7) 0.0464(7) 0.0420(6) -0.0044(5) -0.0090(6) 0.0012(6)
O1 0.076(6) 0.080(6) 0.124(8) 0.009(6) 0.051(6) 0.005(5)
O2 0.050(5) 0.062(5) 0.107(7) -0.003(5) 0.028(5) 0.000(4)
O3 0.061(6) 0.152(10) 0.071(6) -0.048(7) 0.030(5) -0.033(7)
O4 0.049(4) 0.058(5) 0.083(6) -0.006(4) 0.033(4) -0.005(4)
O5 0.064(5) 0.060(5) 0.041(4) 0.002(3) 0.007(4) -0.002(4)
O6 0.048(4) 0.056(4) 0.057(4) -0.003(4) 0.031(3) 0.012(4)
O7 0.041(4) 0.073(5) 0.055(4) 0.020(4) -0.004(3) 0.005(4)
O8 0.028(3) 0.064(5) 0.060(5) 0.005(4) 0.010(3) 0.011(3)
O9 0.030(4) 0.128(8) 0.091(7) 0.054(6) 0.025(4) 0.015(4)
O10 0.039(4) 0.059(5) 0.094(6) 0.024(4) 0.035(4) 0.016(3)
O11 0.022(4) 0.226(14) 0.081(6) -0.083(8) 0.016(4) -0.025(6)
O12 0.016(3) 0.108(7) 0.086(6) -0.052(5) 0.010(3) -0.009(4)
O13 0.053(5) 0.057(5) 0.106(8) 0.011(5) 0.035(5) 0.011(4)
O14 0.031(4) 0.059(5) 0.088(6) 0.002(4) 0.001(4) 0.005(3)
O15 0.057(6) 0.109(9) 0.157(12) 0.073(9) -0.031(7) -0.017(6)
O16 0.025(3) 0.061(5) 0.107(7) 0.015(5) -0.009(4) -0.005(3)
O17 0.059(5) 0.107(7) 0.069(6) -0.009(5) -0.010(5) -0.020(5)
O18 0.037(4) 0.080(5) 0.073(5) -0.010(4) -0.019(4) -0.007(4)
O19 0.057(4) 0.060(4) 0.030(3) -0.005(3) -0.008(3) 0.013(4)
O20 0.030(3) 0.059(4) 0.038(3) -0.006(3) -0.008(3) 0.005(3)
N1 0.073(6) 0.085(7) 0.114(8) -0.037(6) 0.042(6) -0.020(6)
N2 0.068(7) 0.048(5) 0.089(8) -0.010(5) 0.026(6) 0.011(5)
N3 0.066(6) 0.073(6) 0.053(6) -0.028(5) 0.016(5) -0.030(5)
N4 0.060(6) 0.058(6) 0.064(6) -0.013(5) 0.017(5) -0.019(5)
N5 0.044(5) 0.102(9) 0.067(6) 0.042(6) 0.028(5) 0.025(5)
N6 0.048(5) 0.065(6) 0.051(5) 0.014(4) 0.013(4) 0.009(4)
N7 0.049(6) 0.080(7) 0.094(8) 0.044(6) -0.001(6) 0.001(5)
N8 0.035(4) 0.059(6) 0.075(6) 0.010(5) 0.008(5) 0.004(4)
N9 0.071(8) 0.063(7) 0.143(13) 0.037(8) 0.049(8) 0.020(6)
N10 0.046(6) 0.062(6) 0.112(10) 0.019(6) 0.048(6) 0.029(5)
N11 0.043(5) 0.101(9) 0.088(8) -0.035(7) 0.016(6) 0.006(6)
N12 0.042(5) 0.086(7) 0.072(7) -0.040(6) 0.017(5) -0.018(5)
N13 0.070(6) 0.124(8) 0.088(7) 0.044(6) 0.017(6) 0.039(6)
N14 0.043(5) 0.077(7) 0.104(9) 0.038(6) 0.017(6) 0.018(5)
N15 0.082(7) 0.103(7) 0.099(7) 0.011(6) -0.044(6) -0.005(6)
N16 0.062(7) 0.054(6) 0.127(11) 0.016(6) -0.038(7) -0.017(5)
N17 0.074(7) 0.057(5) 0.055(6) -0.006(5) 0.001(5) -0.020(5)
N18 0.054(6) 0.073(6) 0.049(6) -0.009(5) -0.011(4) -0.015(5)
N19 0.034(4) 0.067(6) 0.047(5) -0.018(4) -0.006(4) 0.001(4)
N20 0.048(5) 0.047(5) 0.050(5) -0.004(4) -0.008(4) 0.004(4)
C1 0.101(13) 0.034(6) 0.172(19) -0.016(8) 0.095(14) -0.013(7)
C2 0.071(9) 0.089(10) 0.134(14) -0.052(10) 0.071(10) -0.025(8)
C3 0.094(12) 0.100(12) 0.141(15) -0.026(11) 0.097(12) -0.034(10)
C4 0.073(9) 0.082(9) 0.077(10) -0.020(8) 0.023(8) -0.030(8)
C5 0.16(2) 0.129(17) 0.052(10) -0.023(10) 0.024(11) -0.066(16)
C6 0.15(2) 0.111(15) 0.058(10) 0.001(10) 0.006(11) -0.062(15)
C7 0.121(16) 0.078(11) 0.101(14) 0.021(10) -0.026(12) -0.020(10)
C8 0.127(15) 0.076(10) 0.081(11) 0.009(8) 0.024(10) -0.019(10)
C9 0.070(8) 0.055(7) 0.068(8) 0.003(6) 0.020(7) -0.019(6)
C10 0.080(9) 0.074(8) 0.069(8) -0.036(7) 0.017(7) -0.024(7)
C11 0.071(9) 0.105(11) 0.050(7) -0.030(7) 0.035(7) -0.033(8)
C12 0.076(9) 0.128(14) 0.043(7) -0.024(7) 0.002(6) -0.039(9)
C13 0.113(13) 0.069(8) 0.059(8) 0.011(6) -0.018(8) -0.060(9)
C14 0.089(8) 0.069(7) 0.090(8) -0.004(6) -0.019(7) -0.026(6)
C15 0.114(9) 0.083(8) 0.103(9) -0.011(7) -0.008(8) -0.006(7)
C16 0.138(11) 0.092(9) 0.113(10) 0.023(8) -0.005(9) -0.004(8)
C17 0.18(2) 0.091(11) 0.057(9) 0.010(8) -0.057(11) -0.063(13)
C18 0.100(12) 0.072(9) 0.094(12) 0.006(8) -0.022(9) -0.028(8)
C19 0.048(6) 0.054(6) 0.065(8) 0.004(5) 0.032(6) 0.008(5)
C20 0.039(6) 0.086(8) 0.057(7) 0.007(6) 0.005(5) 0.014(6)
C21 0.048(6) 0.082(8) 0.041(6) 0.010(5) 0.003(5) 0.022(6)
C22 0.074(9) 0.070(8) 0.047(6) 0.000(5) 0.001(6) 0.035(7)
C23 0.092(11) 0.090(10) 0.058(8) -0.012(7) -0.006(7) 0.049(9)
C24 0.123(14) 0.068(8) 0.041(7) -0.010(6) -0.015(8) 0.007(9)
C25 0.116(15) 0.094(11) 0.070(9) -0.021(8) -0.024(10) 0.023(11)
C26 0.061(8) 0.097(11) 0.085(10) -0.018(8) 0.013(8) 0.018(8)
C27 0.061(8) 0.087(9) 0.045(6) -0.004(6) -0.008(6) 0.034(7)
C28 0.045(6) 0.058(6) 0.068(7) 0.033(6) 0.004(5) 0.009(5)
C29 0.040(6) 0.087(9) 0.063(7) 0.017(7) 0.003(5) 0.003(6)
C30 0.041(6) 0.107(11) 0.077(9) 0.036(8) -0.007(6) 0.003(7)
C31 0.038(6) 0.086(8) 0.055(7) 0.003(6) 0.010(5) -0.002(6)
C32 0.065(8) 0.062(7) 0.081(9) 0.008(7) -0.011(7) -0.001(6)
C33 0.026(5) 0.084(9) 0.106(11) -0.016(8) -0.014(6) 0.002(5)
C34 0.064(8) 0.071(8) 0.077(9) 0.016(7) 0.015(7) -0.013(6)
C35 0.072(9) 0.081(9) 0.064(8) 0.020(7) -0.007(7) -0.017(7)
C36 0.043(6) 0.104(10) 0.075(9) 0.000(8) -0.004(6) -0.005(6)
C37 0.038(5) 0.066(6) 0.109(8) 0.032(6) 0.000(6) 0.021(5)
C38 0.048(6) 0.082(7) 0.117(9) 0.031(7) 0.005(6) 0.022(6)
C39 0.038(5) 0.084(7) 0.117(9) 0.024(7) -0.002(6) 0.002(5)
C40 0.026(5) 0.059(7) 0.095(10) 0.008(6) 0.010(6) 0.007(5)
C41 0.061(9) 0.083(10) 0.148(16) 0.018(11) 0.032(10) 0.019(8)
C42 0.122(15) 0.078(10) 0.136(16) 0.024(11) 0.082(13) -0.006(10)
C43 0.100(12) 0.047(7) 0.082(10) 0.002(6) 0.012(9) -0.012(7)
C44 0.078(9) 0.056(7) 0.081(9) 0.013(6) -0.022(8) -0.015(6)
C45 0.034(6) 0.068(8) 0.088(9) 0.021(7) 0.004(6) 0.004(5)
C46 0.038(6) 0.109(11) 0.090(10) -0.045(9) 0.021(7) -0.008(6)
C47 0.038(6) 0.148(15) 0.074(9) -0.078(10) 0.017(6) -0.023(8)
C48 0.038(7) 0.169(18) 0.069(9) -0.053(11) -0.005(6) 0.018(9)
C49 0.043(7) 0.162(16) 0.051(7) -0.054(9) -0.012(6) 0.013(8)
C50 0.077(11) 0.159(18) 0.059(9) -0.020(10) -0.013(8) 0.065(12)
C51 0.145(18) 0.112(14) 0.050(9) 0.018(9) -0.002(10) 0.000(13)
C52 0.112(14) 0.101(12) 0.064(9) 0.019(8) -0.012(10) -0.005(11)
C53 0.086(11) 0.118(13) 0.061(9) -0.035(9) -0.016(8) 0.021(10)
C54 0.057(8) 0.108(12) 0.075(9) -0.027(8) -0.004(7) -0.005(8)
C55 0.051(7) 0.084(9) 0.113(12) 0.070(9) 0.037(8) 0.017(6)
C56 0.072(7) 0.103(8) 0.086(7) 0.048(7) 0.020(6) 0.021(6)
C57 0.061(6) 0.114(8) 0.090(7) 0.033(6) 0.004(6) -0.010(6)
C58 0.073(7) 0.103(7) 0.096(7) 0.034(6) 0.018(6) -0.006(6)
C59 0.089(7) 0.118(8) 0.093(7) 0.035(6) 0.003(6) 0.005(6)
C60 0.140(10) 0.137(10) 0.134(10) 0.025(7) 0.001(7) 0.008(7)
C61 0.159(12) 0.157(12) 0.176(12) 0.003(7) 0.004(8) 0.002(7)
C62 0.133(10) 0.138(10) 0.155(11) 0.017(7) -0.012(7) 0.001(7)
C63 0.138(11) 0.159(11) 0.166(11) 0.015(7) -0.014(7) 0.001(7)
C64 0.071(10) 0.074(10) 0.139(16) 0.036(10) -0.023(11) -0.034(8)
C65 0.079(8) 0.094(8) 0.117(9) 0.022(7) -0.030(7) -0.009(7)
C66 0.087(8) 0.114(9) 0.110(9) 0.005(7) -0.040(7) -0.024(7)
C67 0.086(8) 0.093(8) 0.119(9) 0.011(7) -0.024(8) -0.029(7)
C68 0.124(11) 0.127(11) 0.134(11) 0.007(9) -0.017(9) -0.007(9)
C69 0.115(10) 0.105(9) 0.118(10) 0.001(8) -0.009(8) -0.011(8)
C70 0.122(10) 0.115(10) 0.132(10) 0.004(8) -0.015(9) -0.010(8)
C71 0.122(10) 0.116(10) 0.133(10) 0.007(8) -0.020(9) -0.019(8)
C72 0.097(9) 0.097(9) 0.121(10) 0.013(8) -0.024(8) -0.015(7)
C73 0.061(8) 0.076(8) 0.056(8) 0.004(6) 0.008(6) -0.021(6)
C74 0.077(9) 0.077(8) 0.044(7) -0.008(6) 0.000(6) -0.030(7)
C75 0.112(12) 0.080(9) 0.051(7) -0.008(6) 0.004(8) -0.054(9)
C76 0.077(7) 0.052(6) 0.065(6) 0.017(5) -0.027(6) -0.031(5)
C77 0.070(6) 0.054(6) 0.068(7) 0.001(5) 0.012(6) -0.008(5)
C78 0.081(8) 0.081(7) 0.112(9) -0.007(7) 0.008(7) -0.027(6)
C79 0.176(15) 0.161(15) 0.183(15) -0.001(10) 0.005(10) 0.005(10)
C80 0.177(16) 0.182(17) 0.181(17) -0.008(10) -0.010(10) -0.005(10)
C81 0.153(12) 0.128(11) 0.156(12) 0.004(9) -0.026(9) -0.017(9)
C82 0.061(6) 0.041(5) 0.040(5) -0.004(4) -0.010(5) 0.017(5)
C83 0.034(5) 0.085(8) 0.026(5) -0.017(5) -0.006(4) 0.008(5)
C84 0.049(6) 0.069(7) 0.032(5) -0.001(5) -0.007(4) 0.016(5)
C85 0.058(7) 0.068(7) 0.032(5) 0.007(5) -0.009(5) 0.010(5)
C86 0.078(9) 0.088(10) 0.049(7) 0.014(7) -0.002(7) 0.016(7)
C87 0.138(16) 0.087(12) 0.066(9) 0.023(9) -0.008(10) -0.048(12)
C88 0.23(3) 0.042(7) 0.059(9) 0.012(6) 0.012(13) 0.018(12)
C89 0.15(2) 0.089(13) 0.105(15) 0.008(11) 0.048(14) 0.051(13)
C90 0.080(9) 0.075(8) 0.054(7) 0.020(6) 0.016(6) 0.041(7)
O100 0.068(6) 0.057(5) 0.123(9) 0.003(5) 0.036(6) 0.007(4)
O101 0.075(7) 0.059(5) 0.180(13) -0.006(7) 0.060(8) -0.001(5)
O102 0.071(5) 0.043(4) 0.057(4) 0.001(3) 0.018(4) 0.009(3)
O103 0.084(6) 0.036(4) 0.097(7) 0.005(4) -0.014(6) -0.008(4)
N100 0.045(5) 0.060(6) 0.058(5) 0.010(5) 0.004(5) 0.006(4)
O201 0.061(5) 0.045(4) 0.100(7) -0.005(4) 0.039(5) -0.011(4)
O200 0.140(11) 0.063(6) 0.097(8) 0.019(6) 0.024(8) 0.010(6)
O202 0.077(7) 0.072(7) 0.149(11) 0.035(7) 0.003(7) 0.005(5)
O203 0.200(17) 0.078(8) 0.154(13) 0.005(8) -0.008(13) -0.023(10)
N200 0.111(11) 0.057(7) 0.080(9) -0.006(6) -0.026(8) -0.004(7)
O252 0.060(6) 0.110(8) 0.131(10) -0.035(7) -0.033(7) 0.015(6)
O253 0.084(7) 0.080(6) 0.070(6) 0.022(5) -0.016(5) -0.004(5)
O254 0.141(13) 0.120(12) 0.162(15) 0.015(11) -0.035(12) -0.021(10)
N201 0.163(19) 0.100(13) 0.24(3) -0.005(15) -0.12(2) -0.012(13)
N203 0.14(2) 0.090(14) 0.088(15) 0.000 0.000 -0.065(15)
O260 0.082(9) 0.077(9) 0.076(10) 0.000 0.000 0.010(7)
O261 0.28(3) 0.21(2) 0.201(19) 0.120(17) -0.157(19) -0.17(2)
O300 0.101(9) 0.078(7) 0.124(10) -0.012(7) 0.018(8) -0.012(6)
O255 0.127(19) 0.075(13) 0.068(12) 0.013(10) -0.032(12) -0.045(13)
O256 0.075(12) 0.068(11) 0.076(12) 0.004(9) -0.011(10) 0.001(9)
O222 0.140(12) 0.093(9) 0.131(11) 0.006(8) -0.040(10) -0.011(8)
O221 0.157(14) 0.216(18) 0.066(7) 0.006(9) 0.007(8) 0.085(13)
O220 0.163(15) 0.143(14) 0.189(18) 0.011(13) -0.087(14) -0.036(12)
O219 0.21(2) 0.099(11) 0.207(19) 0.016(12) -0.010(16) -0.041(12)
O218 0.138(13) 0.124(11) 0.160(15) 0.005(11) 0.007(11) -0.030(10)
O216 0.160(15) 0.173(16) 0.134(13) -0.009(11) -0.063(12) 0.041(12)
O215 0.112(11) 0.169(15) 0.24(2) 0.093(15) -0.090(13) -0.070(11)
O214 0.159(14) 0.125(12) 0.161(14) -0.054(11) 0.048(12) -0.056(11)
O213 0.32(3) 0.090(10) 0.21(2) 0.002(11) 0.18(2) 0.019(13)
O212 0.154(15) 0.27(3) 0.22(2) 0.10(2) 0.092(15) 0.136(17)
O211 0.142(14) 0.187(17) 0.25(2) 0.113(17) 0.096(15) 0.072(13)
C256 0.38(5) 0.13(2) 0.16(2) 0.078(17) 0.14(3) 0.18(3)
N99 0.064(18) 0.09(2) 0.09(2) 0.000 0.000 0.009(17)
O999 0.08(3) 0.07(3) 0.07(3) 0.000 0.000 -0.001(10)
N98 0.09(3) 0.09(2) 0.08(2) 0.000 0.000 0.01(2)
O998 0.11(3) 0.10(3) 0.10(3) 0.000 0.000 0.03(2)
N97 0.08(2) 0.025(17) 0.06(2) 0.011(18) 0.01(2) 0.010(18)
O997 0.10(3) 0.04(3) 0.08(3) 0.020(19) 0.00(2) -0.001(19)

loop_
_atom_type_symbol
_atom_type_description
_atom_type_scat_dispersion_real
_atom_type_scat_dispersion_imag
_atom_type_scat_source
C C 0.0033 0.0016 'International Tables Vol C Tables 4.2.6.8 and 6.1.1.4'
H H 0.0000 0.0000 'International Tables Vol C Tables 4.2.6.8 and 6.1.1.4'
N N 0.0061 0.0033 'International Tables Vol C Tables 4.2.6.8 and 6.1.1.4'
O O 0.0106 0.0060 'International Tables Vol C Tables 4.2.6.8 and 6.1.1.4'
Cu Cu 0.3201 1.2651 'International Tables Vol C Tables 4.2.6.8 and 6.1.1.4'
Tb Tb -0.1723 4.1537 'International Tables Vol C Tables 4.2.6.8 and 6.1.1.4'

loop_
_geom_angle_atom_site_label_1
_geom_angle_atom_site_label_2
_geom_angle_atom_site_label_3
_geom_angle
_geom_angle_site_symmetry_1
_geom_angle_site_symmetry_3
O102 Tb1 O10 88.9(3) . .
O102 Tb1 O4 86.9(3) . .
O10 Tb1 O4 144.2(3) . .
O102 Tb1 O6 85.4(3) . .
O10 Tb1 O6 143.9(2) . .
O4 Tb1 O6 71.1(2) . .
O102 Tb1 O8 84.3(3) . .
O10 Tb1 O8 71.9(2) . .
O4 Tb1 O8 142.6(3) . .
O6 Tb1 O8 72.0(2) . .
O102 Tb1 O100 151.5(3) . .
O10 Tb1 O100 83.3(3) . .
O4 Tb1 O100 83.7(3) . .
O6 Tb1 O100 116.4(3) . .
O8 Tb1 O100 118.6(3) . .
O102 Tb1 O2 81.1(3) . .
O10 Tb1 O2 71.9(3) . .
O4 Tb1 O2 72.3(3) . .
O6 Tb1 O2 141.5(3) . .
O8 Tb1 O2 141.1(3) . .
O100 Tb1 O2 70.4(3) . .
O102 Tb1 O101 157.9(3) . .
O10 Tb1 O101 96.4(4) . .
O4 Tb1 O101 100.7(4) . .
O6 Tb1 O101 77.7(4) . .
O8 Tb1 O101 77.1(3) . .
O100 Tb1 O101 50.6(3) . .
O2 Tb1 O101 120.9(3) . .
O102 Tb1 N100 177.3(3) . .
O10 Tb1 N100 90.9(3) . .
O4 Tb1 N100 91.8(3) . .
O6 Tb1 N100 96.3(3) . .
O8 Tb1 N100 98.1(3) . .
O100 Tb1 N100 25.9(3) . .
O2 Tb1 N100 96.3(3) . .
O101 Tb1 N100 24.7(3) . .
O18 Tb2 O12 144.3(3) . .
O18 Tb2 O201 81.8(3) . .
O12 Tb2 O201 90.2(4) . .
O18 Tb2 O16 71.6(3) . .
O12 Tb2 O16 140.8(3) . .
O201 Tb2 O16 78.6(3) . .
O18 Tb2 O20 71.2(2) . .
O12 Tb2 O20 73.1(2) . .
O201 Tb2 O20 78.6(3) . .
O16 Tb2 O20 138.6(3) . .
O18 Tb2 O202 111.3(4) . .
O12 Tb2 O202 89.3(4) . .
O201 Tb2 O202 156.5(3) . .
O16 Tb2 O202 87.0(3) . .
O20 Tb2 O202 123.5(3) . .
O18 Tb2 O200 80.3(4) . .
O12 Tb2 O200 90.7(4) . .
O201 Tb2 O200 150.3(4) . .
O16 Tb2 O200 117.2(4) . .
O20 Tb2 O200 73.3(4) . .
O202 Tb2 O200 53.2(4) . .
O18 Tb2 O14 142.5(3) . .
O12 Tb2 O14 69.8(3) . .
O201 Tb2 O14 84.0(3) . .
O16 Tb2 O14 71.7(3) . .
O20 Tb2 O14 138.8(2) . .
O202 Tb2 O14 73.8(4) . .
O200 Tb2 O14 123.9(4) . .
O18 Tb2 N200 94.9(3) . .
O12 Tb2 N200 91.8(4) . .
O201 Tb2 N200 176.4(4) . .
O16 Tb2 N200 101.6(3) . .
O20 Tb2 N200 99.1(4) . .
O202 Tb2 N200 26.6(4) . .
O200 Tb2 N200 26.7(4) . .
O14 Tb2 N200 99.5(4) . .
O1 Cu1 N10 170.9(5) . .
O1 Cu1 O2 84.8(5) . .
N10 Cu1 O2 91.6(5) . .
O1 Cu1 N9 103.5(6) . .
N10 Cu1 N9 81.1(5) . .
O2 Cu1 N9 169.7(4) . .
N2 Cu2 O4 95.0(5) . .
N2 Cu2 O3 170.4(5) . .
O4 Cu2 O3 82.9(4) . .
N2 Cu2 N1 83.8(6) . .
O4 Cu2 N1 178.4(6) . .
O3 Cu2 N1 98.5(6) . .
N4 Cu3 O5 170.1(4) . .
N4 Cu3 O6 89.3(4) . .
O5 Cu3 O6 87.3(3) . .
N4 Cu3 N3 81.9(5) . .
O5 Cu3 N3 102.4(4) . .
O6 Cu3 N3 169.1(4) . .
N6 Cu4 O8 90.3(4) . .
N6 Cu4 O7 169.7(4) . .
O8 Cu4 O7 85.5(3) . .
N6 Cu4 N5 82.4(4) . .
O8 Cu4 N5 172.6(4) . .
O7 Cu4 N5 101.9(4) . .
O9 Cu5 N8 172.6(4) . .
O9 Cu5 O10 85.9(4) . .
N8 Cu5 O10 91.0(4) . .
O9 Cu5 N7 102.4(4) . .
N8 Cu5 N7 81.2(4) . .
O10 Cu5 N7 170.6(5) . .
N20 Cu6 O12 88.5(4) . .
N20 Cu6 O11 159.4(5) . .
O12 Cu6 O11 86.0(4) . .
N20 Cu6 N19 80.9(4) . .
O12 Cu6 N19 169.0(3) . .
O11 Cu6 N19 102.9(4) . .
N20 Cu6 O256 121.2(6) . .
O12 Cu6 O256 99.1(6) . .
O11 Cu6 O256 79.4(7) . .
N19 Cu6 O256 88.9(6) . .
N12 Cu7 O13 169.3(5) . .
N12 Cu7 O14 89.5(4) . .
O13 Cu7 O14 84.5(4) . .
N12 Cu7 N11 83.5(5) . .
O13 Cu7 N11 101.6(5) . .
O14 Cu7 N11 171.2(4) . .
N14 Cu8 N13 89.2(6) . .
N14 Cu8 O16 89.0(4) . .
N13 Cu8 O16 176.0(5) . .
N14 Cu8 O15 168.4(6) . .
N13 Cu8 O15 99.9(6) . .
O16 Cu8 O15 81.5(5) . .
N16 Cu9 O17 169.3(5) . .
N16 Cu9 O18 89.2(4) . .
O17 Cu9 O18 85.7(4) . .
N16 Cu9 N15 82.4(6) . .
O17 Cu9 N15 103.8(5) . .
O18 Cu9 N15 168.9(5) . .
N18 Cu10 O20 91.2(4) . .
N18 Cu10 O19 169.4(4) . .
O20 Cu10 O19 86.1(3) . .
N18 Cu10 N17 80.9(4) . .
O20 Cu10 N17 171.3(4) . .
O19 Cu10 N17 102.4(4) . .
C1 O1 Cu1 109.6(10) . .
N2 O2 Cu1 107.7(7) . .
N2 O2 Tb1 124.9(8) . .
Cu1 O2 Tb1 125.2(5) . .
C10 O3 Cu2 109.3(10) . .
N4 O4 Cu2 109.2(7) . .
N4 O4 Tb1 126.1(6) . .
Cu2 O4 Tb1 124.7(5) . .
C19 O5 Cu3 104.8(7) . .
N6 O6 Cu3 106.6(6) . .
N6 O6 Tb1 124.3(6) . .
Cu3 O6 Tb1 127.7(3) . .
C28 O7 Cu4 106.9(7) . .
N8 O8 Cu4 106.3(5) . .
N8 O8 Tb1 126.4(5) . .
Cu4 O8 Tb1 126.7(4) . .
C37 O9 Cu5 109.3(9) . .
N10 O10 Cu5 104.6(8) . .
N10 O10 Tb1 127.3(8) . .
Cu5 O10 Tb1 128.1(3) . .
C46 O11 Cu6 106.3(10) . .
N12 O12 Cu6 107.7(7) . .
N12 O12 Tb2 122.7(6) . .
Cu6 O12 Tb2 128.4(4) . .
C55 O13 Cu7 110.2(8) . .
N14 O14 Cu7 109.2(7) . .
N14 O14 Tb2 122.9(8) . .
Cu7 O14 Tb2 122.2(4) . .
C64 O15 Cu8 108.7(10) . .
N16 O16 Cu8 108.9(7) . .
N16 O16 Tb2 124.3(7) . .
Cu8 O16 Tb2 126.5(5) . .
C73 O17 Cu9 107.8(8) . .
N18 O18 Cu9 107.1(6) . .
N18 O18 Tb2 123.8(6) . .
Cu9 O18 Tb2 128.8(4) . .
C82 O19 Cu10 106.7(7) . .
N20 O20 Cu10 107.6(5) . .
N20 O20 Tb2 120.7(5) . .
Cu10 O20 Tb2 123.4(3) . .
C2 N1 Cu2 106.9(9) . .
C1 N2 O2 115.2(15) . .
C1 N2 Cu2 121.2(14) . .
O2 N2 Cu2 122.8(8) . .
C11 N3 Cu3 110.5(8) . .
C10 N4 O4 117.1(11) . .
C10 N4 Cu3 118.8(10) . .
O4 N4 Cu3 124.1(7) . .
C20 N5 Cu4 112.6(7) . .
C19 N6 O6 115.1(9) . .
C19 N6 Cu4 118.9(8) . .
O6 N6 Cu4 125.7(7) . .
C29 N7 Cu5 109.1(8) . .
C28 N8 O8 117.1(9) . .
C28 N8 Cu5 119.7(9) . .
O8 N8 Cu5 122.4(6) . .
C38 N9 Cu1 111.2(8) . .
C37 N10 O10 118.0(11) . .
C37 N10 Cu1 119.8(9) . .
O10 N10 Cu1 122.2(10) . .
C47 N11 Cu7 113.0(8) . .
C46 N12 O12 115.4(9) . .
C46 N12 Cu7 120.6(8) . .
O12 N12 Cu7 123.7(8) . .
C56 N13 Cu8 107.8(9) . .
C55 N14 O14 114.7(12) . .
C55 N14 Cu8 115.1(10) . .
O14 N14 Cu8 129.4(9) . .
C65 N15 Cu9 109.7(10) . .
C64 N16 O16 116.5(16) . .
C64 N16 Cu9 117.2(14) . .
O16 N16 Cu9 126.2(8) . .
C74 N17 Cu10 110.3(8) . .
C73 N18 O18 116.6(11) . .
C73 N18 Cu10 119.0(10) . .
O18 N18 Cu10 122.3(7) . .
C83 N19 Cu6 105.1(6) . .
C82 N20 O20 113.9(8) . .
C82 N20 Cu6 119.1(7) . .
O20 N20 Cu6 126.6(6) . .
N2 C1 O1 122.5(17) . .
N2 C1 C2 112(2) . .
O1 C1 C2 125.3(14) . .
N1 C2 C1 111.4(13) . .
N1 C2 C3 112.9(18) . .
C1 C2 C3 111.2(13) . .
C4 C3 C2 110.1(12) . .
C9 C4 C5 122.1(18) . .
C9 C4 C3 118.9(16) . .
C5 C4 C3 119.0(17) . .
C6 C5 C4 115.2(17) . .
C7 C6 C5 127(2) . .
C6 C7 C8 117(2) . .
C9 C8 C7 120.8(17) . .
C4 C9 C8 116.8(15) . .
O3 C10 N4 120.8(15) . .
O3 C10 C11 124.9(13) . .
N4 C10 C11 114.3(12) . .
N3 C11 C12 110.6(12) . .
N3 C11 C10 108.2(12) . .
C12 C11 C10 110.8(12) . .
C11 C12 C13 118.1(11) . .
C14 C13 C18 121.6(16) . .
C14 C13 C12 118.2(13) . .
C18 C13 C12 120.1(17) . .
C15 C14 C13 120.2(16) . .
C16 C15 C14 119(2) . .
C15 C16 C17 123(2) . .
C16 C17 C18 120.3(17) . .
C13 C18 C17 114.9(18) . .
N6 C19 O5 125.8(9) . .
N6 C19 C20 116.8(11) . .
O5 C19 C20 117.3(10) . .
N5 C20 C21 113.2(11) . .
N5 C20 C19 106.1(9) . .
C21 C20 C19 109.7(10) . .
C22 C21 C20 115.5(9) . .
C27 C22 C23 116.4(14) . .
C27 C22 C21 121.4(11) . .
C23 C22 C21 122.0(13) . .
C24 C23 C22 120.5(16) . .
C23 C24 C25 122.8(14) . .
C26 C25 C24 117.0(17) . .
C25 C26 C27 119.8(15) . .
C22 C27 C26 123.4(12) . .
N8 C28 O7 123.7(11) . .
N8 C28 C29 114.3(10) . .
O7 C28 C29 121.8(10) . .
C30 C29 N7 114.1(11) . .
C30 C29 C28 111.7(11) . .
N7 C29 C28 107.2(11) . .
C29 C30 C31 113.2(12) . .
C36 C31 C32 118.9(12) . .
C36 C31 C30 122.2(11) . .
C32 C31 C30 118.6(12) . .
C33 C32 C31 120.1(13) . .
C32 C33 C34 120.4(11) . .
C35 C34 C33 117.7(12) . .
C34 C35 C36 122.1(13) . .
C31 C36 C35 120.7(12) . .
O9 C37 N10 121.3(11) . .
O9 C37 C38 123.7(15) . .
N10 C37 C38 115.0(14) . .
N9 C38 C37 108.8(15) . .
N9 C38 C39 110.5(13) . .
C37 C38 C39 110.7(12) . .
C40 C39 C38 114.9(14) . .
C45 C40 C41 117.0(13) . .
C45 C40 C39 122.3(11) . .
C41 C40 C39 120.7(12) . .
C42 C41 C40 122.9(15) . .
C41 C42 C43 117.2(14) . .
C44 C43 C42 121.8(14) . .
C43 C44 C45 120.9(14) . .
C40 C45 C44 120.0(12) . .
N12 C46 O11 124.4(13) . .
N12 C46 C47 116.5(11) . .
O11 C46 C47 119.0(13) . .
N11 C47 C48 111.2(13) . .
N11 C47 C46 106.1(12) . .
C48 C47 C46 110.3(13) . .
C49 C48 C47 119.2(13) . .
C48 C49 C50 120.5(13) . .
C48 C49 C54 121.9(16) . .
C50 C49 C54 117.4(16) . .
C49 C50 C51 122.3(15) . .
C52 C51 C50 119.0(19) . .
C51 C52 C53 123.6(19) . .
C52 C53 C54 118.8(15) . .
C49 C54 C53 118.7(16) . .
O13 C55 N14 121.0(12) . .
O13 C55 C56 126.7(13) . .
N14 C55 C56 111.9(15) . .
N13 C56 C55 110.9(12) . .
N13 C56 C57 106.2(15) . .
C55 C56 C57 110.6(11) . .
C58 C57 C56 116.3(14) . .
C57 C58 C63 114(2) . .
C57 C58 C59 124.0(18) . .
C63 C58 C59 122(2) . .
C58 C59 C60 129(2) . .
C61 C60 C59 107(3) . .
C62 C61 C60 129(3) . .
C61 C62 C63 125(3) . .
C58 C63 C62 106(2) . .
O15 C64 N16 122.9(19) . .
O15 C64 C65 121.4(16) . .
N16 C64 C65 116(2) . .
N15 C65 C64 109.7(14) . .
N15 C65 C66 106.2(17) . .
C64 C65 C66 112.7(15) . .
C67 C66 C65 116.0(14) . .
C72 C67 C68 120.0(14) . .
C72 C67 C66 121.4(16) . .
C68 C67 C66 117.6(15) . .
C69 C68 C67 120.8(14) . .
C68 C69 C70 123.8(17) . .
C69 C70 C71 110.8(18) . .
C72 C71 C70 125(2) . .
C71 C72 C67 118.1(19) . .
N18 C73 O17 122.7(13) . .
N18 C73 C74 116.4(13) . .
O17 C73 C74 120.7(12) . .
C73 C74 N17 109.5(10) . .
C73 C74 C75 108.4(10) . .
N17 C74 C75 112.4(11) . .
C76 C75 C74 114.5(6) . .
C81 C76 C77 121.8(11) . .
C81 C76 C75 116.3(11) . .
C77 C76 C75 121.8 . .
C78 C77 C76 120.7(8) . .
C77 C78 C79 123.0(16) . .
C78 C79 C80 111.8(19) . .
C81 C80 C79 125(2) . .
C80 C81 C76 117(2) . .
O19 C82 N20 125.7(10) . .
O19 C82 C83 121.5(9) . .
N20 C82 C83 112.4(9) . .
N19 C83 C82 107.5(8) . .
N19 C83 C84 108.3(8) . .
C82 C83 C84 111.0(9) . .
C85 C84 C83 116.8(9) . .
C90 C85 C86 116.7(13) . .
C90 C85 C84 122.9(12) . .
C86 C85 C84 120.4(11) . .
C87 C86 C85 121.2(15) . .
C88 C87 C86 118.9(18) . .
C89 C88 C87 120.5(17) . .
C88 C89 C90 121.2(18) . .
C85 C90 C89 121.6(17) . .
N100 O100 Tb1 97.2(7) . .
N100 O101 Tb1 97.4(7) . .
N99 O102 N97 49.0(4) . 2_465
N99 O102 N98 71.5(5) . .
N97 O102 N98 49.0(4) 2_465 .
N99 O102 N97 49.0(4) . .
N97 O102 N97 72.1(5) 2_465 .
N98 O102 N97 49.0(4) . .
N99 O102 Tb1 146.3(5) . .
N97 O102 Tb1 145.6(7) 2_465 .
N98 O102 Tb1 142.1(5) . .
N97 O102 Tb1 142.2(7) . .
O101 N100 O103 123.6(10) . .
O101 N100 O100 114.6(10) . .
O103 N100 O100 121.8(10) . .
O101 N100 Tb1 57.9(6) . .
O103 N100 Tb1 177.6(9) . .
O100 N100 Tb1 56.9(6) . .
N200 O200 Tb2 94.0(9) . .
N200 O202 Tb2 94.3(9) . .
O202 N200 O200 118.0(12) . .
O202 N200 O203 123.6(16) . .
O200 N200 O203 118.3(15) . .
O202 N200 Tb2 59.1(7) . .
O200 N200 Tb2 59.3(7) . .
O203 N200 Tb2 175.8(11) . .
O253 N201 O254 125(2) . .
O253 N201 O255 116.2(18) . .
O254 N201 O255 118(2) . .
O261 N203 O261 129(3) . 2_475
O261 N203 O260 115.6(16) . .
O261 N203 O260 115.6(16) 2_475 .
C256 O256 Cu6 103.5(19) . .
N97 N99 N97 90.7(12) . 2_465
N97 N99 O999 134.7(6) . .
N97 N99 O999 134.6(6) 2_465 .
N97 N99 O102 65.9(6) . .
N97 N99 O102 65.8(6) 2_465 .
O999 N99 O102 125.6(4) . .
N97 N99 O102 65.8(6) . 2_465
N97 N99 O102 65.9(6) 2_465 2_465
O999 N99 O102 125.6(4) . 2_465
O102 N99 O102 108.9(8) . 2_465
N97 N99 N98 45.3(6) . .
N97 N99 N98 45.4(6) 2_465 .
O999 N99 N98 180.000(5) . .
O102 N99 N98 54.4(4) . .
O102 N99 N98 54.4(4) 2_465 .
O998 N98 O102 126.0(4) . 2_465
O998 N98 O102 126.0(4) . .
O102 N98 O102 108.1(8) 2_465 .
O998 N98 N99 180.000(6) . .
O102 N98 N99 54.0(4) 2_465 .
O102 N98 N99 54.0(4) . .
N99 N97 O102 65.2(6) . 2_465
N99 N97 O102 65.1(6) . .
O102 N97 O102 107.9(5) 2_465 .
N99 N97 N97 44.7(6) . 2_465
O102 N97 N97 54.0(5) 2_465 2_465
O102 N97 N97 53.9(5) . 2_465

loop_
_geom_bond_atom_site_label_1
_geom_bond_atom_site_label_2
_geom_bond_distance
_geom_bond_site_symmetry_2
Tb1 O102 2.2554(8) .
Tb1 O10 2.369(10) .
Tb1 O4 2.379(9) .
Tb1 O6 2.381(8) .
Tb1 O8 2.413(7) .
Tb1 O100 2.423(9) .
Tb1 O2 2.438(8) .
Tb1 O101 2.451(10) .
Tb1 N100 2.870(10) .
Tb2 O18 2.371(9) .
Tb2 O12 2.376(8) .
Tb2 O201 2.387(8) .
Tb2 O16 2.393(7) .
Tb2 O20 2.403(6) .
Tb2 O202 2.435(11) .
Tb2 O200 2.439(10) .
Tb2 O14 2.442(8) .
Tb2 N200 2.830(13) .
Cu1 O1 1.903(12) .
Cu1 N10 1.917(11) .
Cu1 O2 1.941(10) .
Cu1 N9 2.023(15) .
Cu2 N2 1.813(13) .
Cu2 O4 1.927(7) .
Cu2 O3 1.995(13) .
Cu2 N1 2.016(11) .
Cu3 N4 1.902(10) .
Cu3 O5 1.911(8) .
Cu3 O6 1.936(8) .
Cu3 N3 1.995(10) .
Cu4 N6 1.884(9) .
Cu4 O8 1.915(6) .
Cu4 O7 1.923(8) .
Cu4 N5 1.990(9) .
Cu5 O9 1.914(8) .
Cu5 N8 1.926(9) .
Cu5 O10 1.932(9) .
Cu5 N7 2.013(12) .
Cu6 N20 1.911(9) .
Cu6 O12 1.926(7) .
Cu6 O11 1.938(10) .
Cu6 N19 2.024(8) .
Cu6 O256 2.25(2) .
Cu7 N12 1.887(10) .
Cu7 O13 1.917(8) .
Cu7 O14 1.922(9) .
Cu7 N11 1.972(13) .
Cu8 N14 1.836(14) .
Cu8 N13 1.884(12) .
Cu8 O16 1.991(9) .
Cu8 O15 2.034(15) .
Cu9 N16 1.876(15) .
Cu9 O17 1.897(11) .
Cu9 O18 1.920(8) .
Cu9 N15 1.976(11) .
Cu10 N18 1.897(10) .
Cu10 O20 1.914(7) .
Cu10 O19 1.929(7) .
Cu10 N17 2.046(10) .
O1 C1 1.29(3) .
O2 N2 1.405(15) .
O3 C10 1.273(16) .
O4 N4 1.380(14) .
O5 C19 1.332(15) .
O6 N6 1.397(11) .
O7 C28 1.287(13) .
O8 N8 1.390(13) .
O9 C37 1.268(18) .
O10 N10 1.414(12) .
O11 C46 1.328(14) .
O12 N12 1.413(13) .
O13 C55 1.258(19) .
O14 N14 1.363(12) .
O15 C64 1.28(2) .
O16 N16 1.392(16) .
O17 C73 1.308(16) .
O18 N18 1.385(14) .
O19 C82 1.279(12) .
O20 N20 1.419(10) .
N1 C2 1.45(2) .
N2 C1 1.29(2) .
N3 C11 1.475(15) .
N4 C10 1.313(17) .
N5 C20 1.477(15) .
N6 C19 1.276(15) .
N7 C29 1.480(16) .
N8 C28 1.252(15) .
N9 C38 1.47(2) .
N10 C37 1.29(2) .
N11 C47 1.540(17) .
N12 C46 1.273(19) .
N13 C56 1.48(2) .
N14 C55 1.36(2) .
N15 C65 1.44(2) .
N16 C64 1.30(2) .
N17 C74 1.474(16) .
N18 C73 1.267(16) .
N19 C83 1.495(13) .
N20 C82 1.288(13) .
C1 C2 1.53(3) .
C2 C3 1.57(2) .
C3 C4 1.53(3) .
C4 C9 1.353(19) .
C4 C5 1.39(3) .
C5 C6 1.34(3) .
C6 C7 1.24(3) .
C7 C8 1.41(2) .
C8 C9 1.37(2) .
C10 C11 1.50(2) .
C11 C12 1.49(2) .
C12 C13 1.51(2) .
C13 C14 1.38(2) .
C13 C18 1.42(2) .
C14 C15 1.38(2) .
C15 C16 1.33(3) .
C16 C17 1.37(3) .
C17 C18 1.42(3) .
C19 C20 1.544(15) .
C20 C21 1.527(18) .
C21 C22 1.520(19) .
C22 C27 1.380(19) .
C22 C23 1.402(18) .
C23 C24 1.39(2) .
C24 C25 1.40(3) .
C25 C26 1.39(2) .
C26 C27 1.40(2) .
C28 C29 1.562(17) .
C29 C30 1.46(2) .
C30 C31 1.514(17) .
C31 C36 1.353(19) .
C31 C32 1.415(18) .
C32 C33 1.37(2) .
C33 C34 1.43(2) .
C34 C35 1.351(19) .
C35 C36 1.397(19) .
C37 C38 1.505(18) .
C38 C39 1.56(2) .
C39 C40 1.49(2) .
C40 C45 1.396(15) .
C40 C41 1.402(19) .
C41 C42 1.40(3) .
C42 C43 1.41(3) .
C43 C44 1.32(2) .
C44 C45 1.430(18) .
C46 C47 1.553(19) .
C47 C48 1.55(3) .
C48 C49 1.39(3) .
C49 C50 1.40(3) .
C49 C54 1.433(19) .
C50 C51 1.41(3) .
C51 C52 1.32(3) .
C52 C53 1.39(2) .
C53 C54 1.44(2) .
C55 C56 1.56(2) .
C56 C57 1.63(2) .
C57 C58 1.31(2) .
C58 C63 1.37(3) .
C58 C59 1.41(3) .
C59 C60 1.46(3) .
C60 C61 1.36(3) .
C61 C62 1.27(4) .
C62 C63 1.62(4) .
C64 C65 1.46(3) .
C65 C66 1.58(2) .
C66 C67 1.56(2) .
C67 C72 1.38(2) .
C67 C68 1.381(9) .
C68 C69 1.337(17) .
C69 C70 1.40(2) .
C70 C71 1.50(3) .
C71 C72 1.32(2) .
C73 C74 1.45(2) .
C74 C75 1.526(14) .
C75 C76 1.4987 .
C76 C81 1.37(2) .
C76 C77 1.3901 .
C77 C78 1.343(16) .
C78 C79 1.40(2) .
C79 C80 1.51(3) .
C80 C81 1.32(3) .
C82 C83 1.528(14) .
C83 C84 1.535(17) .
C84 C85 1.507(17) .
C85 C90 1.356(16) .
C85 C86 1.422(19) .
C86 C87 1.38(2) .
C87 C88 1.36(3) .
C88 C89 1.35(3) .
C89 C90 1.36(3) .
O100 N100 1.263(12) .
O101 N100 1.210(13) .
O102 N99 1.342(7) .
O102 N97 1.348(9) 2_465
O102 N98 1.348(7) .
O102 N97 1.351(9) .
O103 N100 1.240(12) .
O200 N200 1.275(18) .
O202 N200 1.269(17) .
O203 N200 1.382(18) .
O253 N201 1.19(2) .
O254 N201 1.22(2) .
N201 O255 1.30(3) .
N203 O261 1.25(2) .
N203 O261 1.25(2) 2_475
N203 O260 1.26(3) .
O256 C256 1.25(3) .
N99 N97 1.116(9) .
N99 N97 1.116(9) 2_465
N99 O999 1.261(11) .
N99 O102 1.342(7) 2_465
N99 N98 1.572(15) .
N98 O998 1.269(10) .
N98 O102 1.348(7) 2_465
N97 O102 1.348(9) 2_465
N97 N97 1.588(15) 2_465
